data_2001174
loop_
_publ_author_name
'Pohl, E.'
'Herbst-Irmer, R.'
'K\"ohler, K.'
'Roesky, H. W.'
'Sheldrick, G. M.'

_publ_section_title
;
 Structure of 2,4,6-tri(<i>tert</i>-butyl)aniline at 153 K
;
_journal_issue 12
_journal_name_full 'Acta Crystallographica Section C'
_journal_page_first 2141
_journal_page_last 2143
_journal_paper_doi 10.1107/S0108270193005827
_journal_volume 49
_journal_year 1993
_chemical_formula_sum 'C18 H31 N'
_chemical_formula_weight 261.44
_chemical_name_systematic
;
 2,4,6-tris(tert.-butyl)anilin
;
_space_group_IT_number 62
_symmetry_cell_setting orthorhombic
_symmetry_space_group_name_Hall '-P 2ac 2n'
_symmetry_space_group_name_H-M 'P n m a'
_cell_angle_alpha 90.00
_cell_angle_beta 90.00
_cell_angle_gamma 90.00
_cell_formula_units_Z 4
_cell_length_a 9.2210(10)
_cell_length_b 18.157(2)
_cell_length_c 10.3180(10)
_cell_measurement_reflns_used 64
_cell_measurement_temperature 153(2)
_cell_measurement_theta_max 12.5
_cell_measurement_theta_min 10
_cell_volume 1727.5(3)
_computing_cell_refinement 'DIF4 (Stoe & Cie, 1988a)'
_computing_data_collection 'DIF4 (Stoe & Cie, 1988a)'
_computing_data_reduction 'REDU4 (Stoe & Cie, 1988b)'
_computing_molecular_graphics 'SHELXTL-Plus (Sheldrick, 1991)'
_computing_publication_material 'SHELXL92 (Sheldrick, 1992)'
_computing_structure_refinement 'SHELXL92 (Sheldrick, 1992)'
_computing_structure_solution 'SHELXS90 (Sheldrick, 1990)'
_diffrn_ambient_temperature 153(2)
_diffrn_measurement_device 'Stoe-Siemens AED four-circle diffractometer'
_diffrn_measurement_method 'Profile data from 2\q/\w'
_diffrn_radiation_monochromator graphite
_diffrn_radiation_source 'fine-focus sealed tube'
_diffrn_radiation_type MoK\a
_diffrn_radiation_wavelength 0.71073
_diffrn_reflns_av_R_equivalents 0.0246
_diffrn_reflns_av_sigmaI/netI 0.0233
_diffrn_reflns_limit_h_max 10
_diffrn_reflns_limit_h_min -3
_diffrn_reflns_limit_k_max 21
_diffrn_reflns_limit_k_min -21
_diffrn_reflns_limit_l_max 12
_diffrn_reflns_limit_l_min -12
_diffrn_reflns_number 2149
_diffrn_reflns_theta_max 24.98
_diffrn_reflns_theta_min 4.42
_diffrn_standards_decay_% 0
_diffrn_standards_interval_time 90
_diffrn_standards_number 3
_exptl_absorpt_coefficient_mu 0.057
_exptl_absorpt_correction_type none
_exptl_crystal_colour Colorless
_exptl_crystal_density_diffrn 1.005
_exptl_crystal_description Prism
_exptl_crystal_F_000 584
_exptl_crystal_size_max 0.4
_exptl_crystal_size_mid 0.3
_exptl_crystal_size_min 0.3
_refine_diff_density_max 0.24
_refine_diff_density_min -0.18
_refine_ls_goodness_of_fit_all 1.071
_refine_ls_goodness_of_fit_obs 1.086
_refine_ls_hydrogen_treatment refxyz
_refine_ls_matrix_type full
_refine_ls_number_parameters 116
_refine_ls_number_reflns 1564
_refine_ls_number_restraints 31
_refine_ls_restrained_S_all 1.146
_refine_ls_restrained_S_obs 1.102
_refine_ls_R_factor_all 0.0621
_refine_ls_R_factor_obs 0.0522
_refine_ls_shift/esd_max 0.000
_refine_ls_shift/esd_mean 0.000
_refine_ls_structure_factor_coef Fsqd
_refine_ls_weighting_scheme
;calc w = 1/[\s^2^(Fo^2^) + (0.0799P)^2^ + 0.5768P] where P =
(Fo^2^ + 2Fc^2^)/3
;
_refine_ls_wR_factor_all 0.1662
_refine_ls_wR_factor_obs '0.166 for all data'
_reflns_number_observed 1321
_reflns_number_total 1567
_reflns_observed_criterion I>2\s(I)
_cod_data_source_file se1024.cif
_cod_data_source_block bami
_cod_depositor_comments
;
The following automatic conversions were performed:
'_symmetry_cell_setting' value 'Orthorhombic' changed to 'orthorhombic'
according to '/home/saulius/struct/CIF-dictionaries/cif_core.dic'
dictionary named 'cif_core.dic' version 2.4.1 from 2010-06-29.

Automatic conversion script
Id: cif_fix_enum 1527 2010-12-29 10:47:43Z saulius 

The following automatic conversions were performed:

'_diffrn_ambient_temperature' value '153 (2)' was changed to '153(2)'
- the value was reformatted.

Automatic conversion script
Id: cif_fix_values 1646 2011-03-28 12:23:43Z adriana 

The following automatic conversions were performed:

'_diffrn_ambient_temperature' value '153 (2)' was changed to '153(2)'
- the value was reformatted.

'_symmetry_cell_setting' value
'Orthorhombic' changed to 'orthorhombic' according to
/home/saulius/struct/CIF-dictionaries/cif_core.dic dictionary named
'cif_core.dic' version 2.4.1 from 2010-06-29.

Automatic conversion script
Id: cif_fix_values 1715 2011-07-08 13:25:40Z adriana 
;
_cod_database_code 2001174

loop_
_symmetry_equiv_pos_as_xyz
'x, y, z'
'-x+1/2, -y, z+1/2'
'-x, y+1/2, -z'
'x+1/2, -y+1/2, -z+1/2'
'-x, -y, -z'
'x-1/2, y, -z-1/2'
'x, -y-1/2, z'
'-x-1/2, y-1/2, z-1/2'

loop_
_atom_site_aniso_label
_atom_site_aniso_U_11
_atom_site_aniso_U_22
_atom_site_aniso_U_33
_atom_site_aniso_U_12
_atom_site_aniso_U_13
_atom_site_aniso_U_23
N1 0.0343(10) 0.0481(12) 0.0445(11) 0.000 -0.0109(8) 0.000
C1 0.0234(10) 0.0379(11) 0.0233(9) 0.000 0.0008(7) 0.000
C2 0.0266(7) 0.0378(9) 0.0299(7) -0.0021(6) 0.0028(6) 0.0036(6)
C3 0.0272(8) 0.0451(9) 0.0313(7) 0.0045(6) 0.0019(6) 0.0087(6)
C4 0.0201(10) 0.0588(13) 0.0219(9) 0.000 0.0019(8) 0.000
C6 0.0407(10) 0.0358(9) 0.0669(11) -0.0043(7) -0.0032(8) 0.0044(8)
C7 0.0683(13) 0.0590(12) 0.0861(15) -0.0092(10) -0.0009(12) -0.0302(12)
C8 0.0684(15) 0.0407(11) 0.152(2) -0.0021(10) -0.015(2) 0.0250(13)
C9 0.0486(11) 0.0615(12) 0.0839(15) -0.0212(9) 0.0002(10) 0.0171(10)
C5 0.0231(10) 0.079(2) 0.0276(10) 0.000 -0.0022(9) 0.000
C10 0.042(2) 0.131(4) 0.038(2) 0.001(2) -0.0102(15) 0.022(2)
C11 0.032(2) 0.093(3) 0.047(2) -0.006(2) -0.011(2) -0.017(2)
C12 0.024(2) 0.086(3) 0.050(2) 0.009(2) -0.0057(14) -0.007(2)

loop_
_atom_site_label
_atom_site_fract_x
_atom_site_fract_y
_atom_site_fract_z
_atom_site_U_iso_or_equiv
_atom_site_thermal_displace_type
_atom_site_calc_flag
_atom_site_refinement_flags
_atom_site_occupancy
_atom_site_disorder_group
_atom_site_type_symbol
N1 0.0978(2) 0.7500 0.3241(2) 0.0423(10) Uani d SD 1 . N
H1 0.080(2) 0.7074(7) 0.2785(18) 0.064(6) Uiso d D 1 . H
C1 0.2317(2) 0.7500 0.3911(2) 0.0282(10) Uani d S 1 . C
C2 0.2962(2) 0.68253(8) 0.42781(13) 0.0314(7) Uani d . 1 . C
C3 0.4273(2) 0.68500(8) 0.49517(14) 0.0346(8) Uani d . 1 . C
H3 0.4722(2) 0.63927(8) 0.51904(14) 0.041 Uiso calc R 1 . H
C4 0.4961(2) 0.7500 0.5294(2) 0.0336(10) Uani d S 1 . C
C6 0.2234(2) 0.60754(9) 0.4007(2) 0.0478(10) Uani d D 1 . C
C7 0.2100(3) 0.59136(11) 0.2551(2) 0.0711(13) Uani d D 1 . C
H7A 0.3067(4) 0.5952(9) 0.2140(4) 0.107 Uiso calc R 1 . H
H7B 0.1434(14) 0.6275(6) 0.2149(4) 0.107 Uiso calc R 1 . H
H7C 0.1714(16) 0.5410(4) 0.2426(2) 0.107 Uiso calc R 1 . H
C8 0.3113(3) 0.54316(11) 0.4590(3) 0.0870(15) Uani d D 1 . C
H8A 0.4078(9) 0.5409(7) 0.4170(14) 0.130 Uiso calc R 1 . H
H8B 0.2590(11) 0.4963(2) 0.4440(17) 0.130 Uiso calc R 1 . H
H8C 0.3237(18) 0.5510(6) 0.5533(5) 0.130 Uiso calc R 1 . H
C9 0.0732(2) 0.60425(11) 0.4673(2) 0.0647(11) Uani d D 1 . C
H9A 0.0242(7) 0.5576(4) 0.4439(12) 0.097 Uiso calc R 1 . H
H9B 0.0135(6) 0.6464(5) 0.4381(11) 0.097 Uiso calc R 1 . H
H9C 0.0858(2) 0.6066(8) 0.5625(2) 0.097 Uiso calc R 1 . H
C5 0.6405(2) 0.7500 0.6046(2) 0.0433(10) Uani d SD 1 . C
C10 0.6210(4) 0.7132(3) 0.7336(3) 0.070(2) Uani d PD 0.50 -1 C
H10A 0.546(2) 0.7397(10) 0.7840(12) 0.105 Uiso calc PR 0.50 -1 H
H10B 0.7139(10) 0.7141(15) 0.7816(13) 0.105 Uiso calc PR 0.50 -1 H
H10C 0.590(3) 0.6615(5) 0.7203(3) 0.105 Uiso calc PR 0.50 -1 H
C11 0.6941(4) 0.8324(2) 0.6332(4) 0.057(2) Uani d PD 0.50 -1 C
H11A 0.712(3) 0.8582(6) 0.5501(4) 0.086 Uiso calc PR 0.50 -1 H
H11B 0.7852(18) 0.8309(2) 0.684(3) 0.086 Uiso calc PR 0.50 -1 H
H11C 0.6188(14) 0.8590(6) 0.683(3) 0.086 Uiso calc PR 0.50 -1 H
C12 0.7568(3) 0.7152(2) 0.5246(4) 0.053(2) Uani d PD 0.50 -1 C
H12A 0.7645(19) 0.7413(9) 0.4406(11) 0.080 Uiso calc PR 0.50 -1 H
H12B 0.7325(14) 0.6629(4) 0.509(2) 0.080 Uiso calc PR 0.50 -1 H
H12C 0.8505(6) 0.7185(13) 0.5711(12) 0.080 Uiso calc PR 0.50 -1 H

loop_
_atom_type_symbol
_atom_type_description
_atom_type_scat_dispersion_real
_atom_type_scat_dispersion_imag
_atom_type_scat_source
C C 0.0033 0.0016 'International Tables Vol C Tables 4.2.6.8 and 6.1.1.4'
H H 0.0000 0.0000 'International Tables Vol C Tables 4.2.6.8 and 6.1.1.4'
N N 0.0061 0.0033 'International Tables Vol C Tables 4.2.6.8 and 6.1.1.4'

loop_
_geom_angle_atom_site_label_1
_geom_angle_atom_site_label_2
_geom_angle_atom_site_label_3
_geom_angle_site_symmetry_1
_geom_angle_site_symmetry_3
_geom_angle
_geom_angle_publ_flag
C1 N1 H1 . . 114(2) y
C2 C1 C2 7_575 . 120.2(2) y
C2 C1 N1 . . 119.90(10) y
C3 C2 C1 . . 118.00(10) y
C3 C2 C6 . . 119.70(10) y
C1 C2 C6 . . 122.2(2) y
C4 C3 C2 . . 123.4(2) y
C3 C4 C3 . 7_575 116.83(18) ?
C3 C4 C5 . . 121.60(10) y
C3 C4 C5 7_575 . 121.58(9) ?
C7 C6 C2 . . 112.4(2) y
C7 C6 C8 . . 106.1(2) y
C2 C6 C8 . . 111.7(2) y
C7 C6 C9 . . 110.8(2) y
C2 C6 C9 . . 110.1(2) y
C8 C6 C9 . . 105.6(2) y
C12 C5 C12 7_575 . 50.0(3) ?
C12 C5 C10 7_575 7_575 112.9(2) ?
C12 C5 C10 . 7_575 139.9(3) ?
C12 C5 C10 7_575 . 139.9(3) ?
C12 C5 C10 . . 112.9(2) y
C10 C5 C10 7_575 . 52.9(4) ?
C12 C5 C4 7_575 . 109.99(18) ?
C12 C5 C4 . . 110.0(2) y
C10 C5 C4 7_575 . 110.07(19) ?
C10 C5 C4 . . 110.1(2) y
C12 C5 C11 7_575 . 59.0(2) ?
C12 C5 C11 . . 105.9(2) y
C10 C5 C11 7_575 . 57.2(2) ?
C10 C5 C11 . . 106.8(3) y
C4 C5 C11 . . 111.1(2) y
C12 C5 C11 7_575 7_575 105.9(2) ?
C12 C5 C11 . 7_575 59.0(2) ?
C10 C5 C11 7_575 7_575 106.8(3) ?
C10 C5 C11 . 7_575 57.2(2) ?
C4 C5 C11 . 7_575 111.06(15) ?
C11 C5 C11 . 7_575 137.9(3) ?

loop_
_geom_bond_atom_site_label_1
_geom_bond_atom_site_label_2
_geom_bond_site_symmetry_2
_geom_bond_distance
_geom_bond_publ_flag
N1 C1 . 1.415(3) y
N1 H1 . 0.921(9) y
C1 C2 7_575 1.413(2) ?
C1 C2 . 1.413(2) y
C2 C3 . 1.396(2) y
C2 C6 . 1.544(2) y
C3 C4 . 1.386(2) y
C4 C3 7_575 1.3856(18) ?
C4 C5 . 1.541(3) y
C6 C7 . 1.536(3) y
C6 C8 . 1.544(3) y
C6 C9 . 1.547(3) y
C5 C12 7_575 1.494(4) ?
C5 C12 . 1.494(4) y
C5 C10 7_575 1.500(4) ?
C5 C10 . 1.500(4) y
C5 C11 . 1.603(4) y
C5 C11 7_575 1.603(4) ?
